data_1541285
loop_
_publ_author_name
'Nadezhina, T.N.'
'Burshtein, I.F.'
'Pushcharovskii, D.Yu.'
'Rastsvetaeva, R.K.'
'Voloshin, A.V.'

_publ_section_title
;
 Crystal structure of a new natural form of Be (O H)2
;
_journal_name_full 'Doklady Akademii Nauk SSSR'
_journal_page_first 95
_journal_page_last 98
_journal_volume 305
_journal_year 1989
_chemical_formula_sum 'Be H2 O2'
_chemical_name_systematic 'Be (O H)2'
_space_group_IT_number 4
_symmetry_space_group_name_Hall 'P 2yb'
_symmetry_space_group_name_H-M 'P 1 21 1'
_cell_angle_alpha 90
_cell_angle_beta 98.94
_cell_angle_gamma 90
_cell_formula_units_Z 12
_cell_length_a 11.02
_cell_length_b 4.746
_cell_length_c 8.646
_cell_volume 446.700
_citation_journal_id_ASTM DANKAS
_cod_data_source_file Nadezhina_DANKAS_1989_814.cif
_cod_data_source_block H2Be1O2
_cod_original_cell_volume 446.7003
_cod_original_formula_sum 'H2 Be1 O2'
_cod_database_code 1541285

loop_
_symmetry_equiv_pos_as_xyz
x,y,z
-x,y+1/2,-z

loop_
_atom_site_label
_atom_site_type_symbol
_atom_site_fract_x
_atom_site_fract_y
_atom_site_fract_z
_atom_site_occupancy
_atom_site_U_iso_or_equiv
O3 O-2 0.3788 0.672 0.5732 1 0.0
O6 O-2 0.1622 0.083 0.1564 1 0.0
Be3 Be+2 0.3254 0.284 0.909 1 0.0
O1 O-2 0.3541 0.215 0.3837 1 0.0
H9 H+1 0.85 0.08 0.2 1 0.0
O5 O-2 0.3749 0.161 0.0769 1 0.0
H8 H+1 0.14 0.14 0.25 1 0.0
H7 H+1 0.95 0.05 0.34 1 0.0
H11 H+1 0.95 0.54 0.16 1 0.0
H3 H+1 0.61 0.73 0.3 1 0.0
Be5 Be+2 0.9158 0.256 0.477 1 0.0
O10 O-2 0.0392 0.064 0.4557 1 0.0
H12 H+1 0.42 0.18 0.04 1 0.0
O9 O-2 0.3743 0.416 0.7645 1 0.0
H2 H+1 0.66 0.22 0.05 1 0.0
O4 O-2 0.1632 0.58 0.4105 1 0.0
Be4 Be+2 0.675 0.292 0.28 1 0.0
Be6 Be+2 0.0849 0.248 0.009 1 0.0
O2 O-2 0.3506 0.714 0.2587 1 0.0
O7 O-2 0.3728 0.624 0.8852 1 0.0
O8 O-2 0.1743 0.282 0.8786 1 0.0
Be1 Be+2 0.3099 0.537 0.407 1 0.0
H5 H+1 0.12 0.57 0.31 1 0.0
Be2 Be+2 0.3087 0.048 0.219 1 0.0
H1 H+1 0.35 0.15 0.48 1 0.0
O12 O-2 0.8241 0.288 0.3094 1 0.0
H4 H+1 0.37 0.64 0.19 1 0.0
H10 H+1 0.63 0.58 0.23 1 0.0
H6 H+1 0.57 0.15 0.44 1 0.0
O11 O-2 0.0406 0.568 0.057 1 0.0
